data_7027262
loop_
_publ_author_name
'Pettinari, Claudio'
'Marchetti, Fabio'
'Cingolani, Augusto'
'Leonesi, Dante'
'Troyanov, Sergei'
'Drozdov, Andrei'

_publ_section_title
;
 New co-ordination compounds derived from barium(II) and the anionic
 4-tert-butylacetyl-3-methyl-1-phenylpyrazol-5-onate ligand (Q&#x2212;).
 Crystal and molecular structure of [Ba2Q4(H2O)4], [Ba2Q4(Him)4],
 [BaQ2(tetraglyme)]
 (tetraglyme&#x2005;=&#x2005;2,5,8,11,14-pentaoxapentadecane) and
 [BaQ2(phen)2]
;
_journal_issue 10
_journal_name_full 'Journal of the Chemical Society, Dalton Transactions'
_journal_page_first 1555
_journal_paper_doi 10.1039/a900463g
_journal_year 1999
_chemical_formula_sum 'C42 H60 Ba N4 O9'
_chemical_formula_weight 902.28
_chemical_name_systematic
; 
 ? 
;
_space_group_IT_number 2
_symmetry_cell_setting triclinic
_symmetry_space_group_name_Hall '-P 1'
_symmetry_space_group_name_H-M 'P -1'
_atom_sites_solution_hydrogens geom
_atom_sites_solution_primary direct
_atom_sites_solution_secondary difmap
_audit_creation_method SHELXL
_cell_angle_alpha 78.21(3)
_cell_angle_beta 87.52(2)
_cell_angle_gamma 77.08(2)
_cell_formula_units_Z 2
_cell_length_a 7.955(2)
_cell_length_b 13.973(3)
_cell_length_c 20.565(5)
_cell_measurement_reflns_used 4973
_cell_measurement_temperature 180(2)
_cell_measurement_theta_max 25
_cell_measurement_theta_min 5
_cell_volume 2181.0(9)
_computing_structure_refinement 'SHELXL-93 (Sheldrick, 1993)'
_computing_structure_solution 'SHELXS-86 (Sheldrick, 1990)'
_diffrn_ambient_temperature 180(2)
_diffrn_measurement_device IPDS
_diffrn_radiation_monochromator graphite
_diffrn_radiation_source 'fine-focus sealed tube'
_diffrn_radiation_type MoK\a
_diffrn_radiation_wavelength 0.71073
_diffrn_reflns_av_R_equivalents 0.0792
_diffrn_reflns_av_sigmaI/netI 0.1458
_diffrn_reflns_limit_h_max 9
_diffrn_reflns_limit_h_min -9
_diffrn_reflns_limit_k_max 17
_diffrn_reflns_limit_k_min -17
_diffrn_reflns_limit_l_max 24
_diffrn_reflns_limit_l_min -25
_diffrn_reflns_number 17085
_diffrn_reflns_theta_max 26.18
_diffrn_reflns_theta_min 2.28
_exptl_absorpt_coefficient_mu 0.967
_exptl_absorpt_correction_type none
_exptl_crystal_colour colourless
_exptl_crystal_density_diffrn 1.374
_exptl_crystal_F_000 936
_exptl_crystal_size_max 0.3
_exptl_crystal_size_mid 0.3
_exptl_crystal_size_min 0.2
_refine_diff_density_max 1.199
_refine_diff_density_min -1.107
_refine_diff_density_rms 0.074
_refine_ls_extinction_method none
_refine_ls_goodness_of_fit_all 0.667
_refine_ls_goodness_of_fit_obs 0.736
_refine_ls_hydrogen_treatment riding
_refine_ls_matrix_type full
_refine_ls_number_parameters 515
_refine_ls_number_reflns 6043
_refine_ls_number_restraints 0
_refine_ls_restrained_S_all 0.724
_refine_ls_restrained_S_obs 0.736
_refine_ls_R_factor_all 0.0695
_refine_ls_R_factor_obs 0.0366
_refine_ls_shift/esd_max -0.003
_refine_ls_shift/esd_mean 0.000
_refine_ls_structure_factor_coef Fsqd
_refine_ls_weighting_details 'w=1/[\s^2^(Fo^2^)+(0.0000P)^2^+0.0000P] where P=(Fo^2^+2Fc^2^)/3'
_refine_ls_weighting_scheme calc
_refine_ls_wR_factor_all 0.0703
_refine_ls_wR_factor_obs 0.0617
_reflns_number_observed 4509
_reflns_number_total 7972
_reflns_observed_criterion >2sigma(I)
_cod_data_source_file 900463gsup1.cif
_cod_data_source_block compound_2
_cod_depositor_comments
;
The following automatic conversions were performed:

'_symmetry_cell_setting' value 'Triclinic' changed to 'triclinic'
according to /home/saulius/struct/CIF-dictionaries/cif_core.dic
dictionary named 'cif_core.dic' version 2.4.2 from 2011-04-26.

Automatic conversion script
Id: cif_fix_values 1891 2012-01-12 08:04:46Z andrius 

The following automatic conversions were performed:

'_refine_ls_weighting_scheme' value 'calc
w=1/[\s^2^(Fo^2^)+(0.0000P)^2^+0.0000P] where P=(Fo^2^+2Fc^2^)/3' was
changed to 'calc'. New tag '_refine_ls_weighting_details' was
created. The value of the new tag was set to
'w=1/[\s^2^(Fo^2^)+(0.0000P)^2^+0.0000P] where P=(Fo^2^+2Fc^2^)/3'.

Automatic conversion script
Id: cif_fix_values 3143 2015-03-26 13:38:13Z robertas 
;
_cod_original_sg_symbol_H-M P-1
_cod_database_code 7027262

loop_
_symmetry_equiv_pos_as_xyz
'x, y, z'
'-x, -y, -z'

loop_
_atom_site_aniso_label
_atom_site_aniso_U_11
_atom_site_aniso_U_22
_atom_site_aniso_U_33
_atom_site_aniso_U_23
_atom_site_aniso_U_13
_atom_site_aniso_U_12
Ba 0.0186(2) 0.01631(13) 0.01651(13) -0.00395(8) 0.00002(9) -0.00398(9)
O1 0.031(2) 0.0253(15) 0.0185(15) -0.0030(12) -0.0015(13) -0.0123(13)
O2 0.074(3) 0.028(2) 0.020(2) -0.0043(14) -0.003(2) -0.016(2)
O3 0.042(2) 0.0223(15) 0.021(2) -0.0053(12) 0.0062(14) -0.0097(14)
O4 0.050(2) 0.022(2) 0.024(2) -0.0039(12) 0.0081(15) -0.0104(14)
O5 0.026(2) 0.032(2) 0.053(2) -0.0072(15) -0.001(2) -0.0060(15)
O6 0.024(2) 0.035(2) 0.033(2) -0.0015(13) -0.0076(14) -0.0064(14)
O7 0.031(2) 0.037(2) 0.039(2) -0.0148(14) 0.0079(15) -0.017(2)
O8 0.030(2) 0.025(2) 0.029(2) -0.0022(13) 0.0002(14) -0.0015(14)
O9 0.028(2) 0.036(2) 0.038(2) -0.0123(14) -0.0117(14) 0.0022(15)
N1 0.030(3) 0.024(2) 0.019(2) -0.0007(15) 0.001(2) -0.009(2)
N2 0.045(3) 0.027(2) 0.024(2) 0.000(2) 0.000(2) -0.014(2)
N3 0.020(2) 0.020(2) 0.023(2) -0.0024(14) 0.000(2) -0.005(2)
N4 0.033(3) 0.029(2) 0.024(2) -0.0033(15) 0.008(2) -0.012(2)
C1 0.025(3) 0.020(2) 0.022(2) -0.003(2) 0.006(2) -0.008(2)
C2 0.019(3) 0.028(2) 0.021(2) -0.007(2) -0.001(2) -0.003(2)
C3 0.032(3) 0.024(2) 0.024(2) 0.000(2) 0.004(2) -0.003(2)
C4 0.076(4) 0.049(3) 0.020(2) 0.000(2) 0.007(2) -0.028(3)
C5 0.042(3) 0.027(2) 0.018(2) -0.005(2) 0.001(2) -0.004(2)
C6 0.078(5) 0.035(3) 0.019(2) -0.010(2) -0.002(2) -0.006(3)
C7 0.066(4) 0.039(3) 0.022(2) -0.012(2) 0.011(2) -0.015(3)
C8 0.097(5) 0.047(3) 0.020(2) -0.012(2) 0.004(3) -0.023(3)
C9 0.124(8) 0.109(6) 0.044(4) -0.006(4) 0.007(4) 0.053(6)
C10 0.211(11) 0.137(7) 0.036(3) -0.025(4) 0.020(5) -0.144(8)
C11 0.025(3) 0.025(2) 0.027(2) -0.008(2) -0.001(2) -0.004(2)
C12 0.034(3) 0.029(2) 0.029(2) -0.007(2) 0.001(2) -0.005(2)
C13 0.050(4) 0.037(3) 0.028(2) -0.015(2) 0.001(2) -0.014(2)
C14 0.054(4) 0.044(3) 0.039(3) -0.022(2) -0.002(3) -0.018(3)
C15 0.047(4) 0.031(3) 0.059(4) -0.012(2) -0.003(3) -0.016(2)
C16 0.035(3) 0.026(2) 0.039(3) -0.006(2) 0.005(2) -0.013(2)
C17 0.017(3) 0.018(2) 0.023(2) -0.002(2) 0.000(2) -0.002(2)
C18 0.022(3) 0.024(2) 0.021(2) -0.005(2) -0.003(2) -0.006(2)
C19 0.022(3) 0.026(2) 0.021(2) -0.001(2) 0.000(2) -0.003(2)
C20 0.057(4) 0.042(3) 0.039(3) -0.017(2) 0.023(3) -0.023(3)
C21 0.031(3) 0.025(2) 0.018(2) -0.003(2) 0.000(2) -0.004(2)
C22 0.070(4) 0.023(2) 0.028(2) -0.007(2) 0.003(2) -0.008(2)
C23 0.051(4) 0.029(2) 0.025(2) -0.013(2) 0.000(2) -0.001(2)
C24 0.098(6) 0.049(3) 0.047(3) -0.032(3) 0.009(3) -0.009(3)
C25 0.104(6) 0.039(3) 0.047(3) -0.009(2) 0.007(3) -0.025(3)
C26 0.061(5) 0.086(5) 0.096(5) -0.061(4) -0.020(4) 0.020(4)
C27 0.025(3) 0.014(2) 0.026(2) -0.001(2) -0.007(2) -0.004(2)
C28 0.040(3) 0.022(2) 0.033(3) -0.003(2) -0.002(2) -0.010(2)
C29 0.053(4) 0.026(2) 0.036(3) -0.009(2) -0.003(2) -0.006(2)
C30 0.057(4) 0.021(2) 0.051(3) -0.008(2) -0.012(3) -0.008(2)
C31 0.040(4) 0.030(3) 0.077(4) -0.010(3) -0.002(3) -0.019(2)
C32 0.028(3) 0.028(2) 0.045(3) -0.007(2) 0.001(2) -0.006(2)
C33 0.044(4) 0.036(3) 0.065(4) -0.021(3) -0.001(3) 0.004(2)
C34 0.023(3) 0.032(3) 0.095(4) -0.006(3) 0.011(3) 0.002(2)
C35 0.022(3) 0.045(3) 0.078(4) 0.006(3) -0.019(3) -0.004(3)
C36 0.036(4) 0.064(3) 0.030(3) -0.011(2) -0.005(2) -0.023(3)
C37 0.044(4) 0.045(3) 0.045(3) -0.026(2) 0.005(3) -0.026(3)
C38 0.048(4) 0.029(3) 0.051(3) -0.020(2) 0.014(3) -0.010(2)
C39 0.042(4) 0.033(3) 0.037(3) -0.016(2) 0.014(2) 0.000(2)
C40 0.027(3) 0.030(3) 0.032(3) 0.003(2) 0.004(2) 0.008(2)
C41 0.019(3) 0.043(3) 0.031(3) 0.003(2) -0.002(2) 0.001(2)
C42 0.045(4) 0.046(3) 0.038(3) -0.013(2) -0.010(2) -0.011(2)

loop_
_atom_site_label
_atom_site_type_symbol
_atom_site_fract_x
_atom_site_fract_y
_atom_site_fract_z
_atom_site_U_iso_or_equiv
_atom_site_thermal_displace_type
_atom_site_occupancy
_atom_site_calc_flag
_atom_site_refinement_flags
Ba Ba 0.57600(4) 0.68902(2) 0.727991(13) 0.01700(9) Uani 1 d .
O1 O 0.7053(4) 0.8530(2) 0.70150(13) 0.0239(7) Uani 1 d .
O2 O 0.6788(5) 0.7436(2) 0.59883(14) 0.0400(9) Uani 1 d .
O3 O 0.4847(4) 0.5326(2) 0.81273(13) 0.0282(8) Uani 1 d .
O4 O 0.4554(5) 0.7298(2) 0.84540(14) 0.0319(8) Uani 1 d .
O5 O 0.2945(4) 0.8566(2) 0.6940(2) 0.0369(8) Uani 1 d .
O6 O 0.2599(4) 0.6689(2) 0.67890(14) 0.0313(7) Uani 1 d .
O7 O 0.5573(4) 0.5317(2) 0.65673(15) 0.0334(8) Uani 1 d .
O8 O 0.8787(4) 0.5372(2) 0.71102(14) 0.0292(7) Uani 1 d .
O9 O 0.8527(4) 0.6313(2) 0.81719(15) 0.0346(8) Uani 1 d .
N1 N 0.7510(5) 1.0089(2) 0.6489(2) 0.0244(9) Uani 1 d .
N2 N 0.7703(6) 1.0624(3) 0.5843(2) 0.0320(10) Uani 1 d .
N3 N 0.3539(5) 0.4395(2) 0.9006(2) 0.0214(8) Uani 1 d .
N4 N 0.2739(5) 0.4515(3) 0.9608(2) 0.0286(9) Uani 1 d .
C1 C 0.7220(6) 0.9148(3) 0.6493(2) 0.0220(10) Uani 1 d .
C2 C 0.7217(6) 0.9073(3) 0.5810(2) 0.0228(10) Uani 1 d .
C3 C 0.7515(6) 1.0022(3) 0.5448(2) 0.0283(11) Uani 1 d .
C4 C 0.7634(9) 1.0423(4) 0.4722(2) 0.0473(15) Uani 1 d .
H4A H 0.6593(20) 1.0386(23) 0.4500(3) 0.071 Uiso 1 calc R
H4B H 0.8648(25) 1.0024(16) 0.4540(4) 0.071 Uiso 1 calc R
H4C H 0.7738(46) 1.1123(9) 0.4650(2) 0.071 Uiso 1 calc R
C5 C 0.6968(7) 0.8207(3) 0.5594(2) 0.0297(11) Uani 1 d .
C6 C 0.6933(8) 0.8251(3) 0.4852(2) 0.0440(15) Uani 1 d .
H6A H 0.7836(8) 0.8604(3) 0.4651(2) 0.053 Uiso 1 calc R
H6B H 0.5811(8) 0.8681(3) 0.4684(2) 0.053 Uiso 1 calc R
C7 C 0.7178(8) 0.7298(3) 0.4582(2) 0.0411(14) Uani 1 d .
C8 C 0.7051(10) 0.7606(4) 0.3826(2) 0.053(2) Uani 1 d .
H8A H 0.7885(33) 0.8020(24) 0.3662(3) 0.080 Uiso 1 calc R
H8B H 0.5883(15) 0.7991(25) 0.3699(2) 0.080 Uiso 1 calc R
H8C H 0.7303(51) 0.7006(4) 0.3631(2) 0.080 Uiso 1 calc R
C9 C 0.8865(13) 0.6620(7) 0.4781(3) 0.107(3) Uani 1 d .
H9A H 0.8904(33) 0.5969(16) 0.4665(30) 0.160 Uiso 1 calc R
H9B H 0.9020(42) 0.6529(42) 0.5261(6) 0.160 Uiso 1 calc R
H9C H 0.9789(13) 0.6911(23) 0.4548(26) 0.160 Uiso 1 calc R
C10 C 0.5680(16) 0.6771(7) 0.4822(3) 0.111(4) Uani 1 d .
H10A H 0.4585(17) 0.7209(20) 0.4648(28) 0.166 Uiso 1 calc R
H10B H 0.5649(60) 0.6627(48) 0.5308(3) 0.166 Uiso 1 calc R
H10C H 0.5859(46) 0.6142(25) 0.4660(29) 0.166 Uiso 1 calc R
C11 C 0.7821(6) 1.0529(3) 0.7016(2) 0.0258(10) Uani 1 d .
C12 C 0.7486(6) 1.0107(3) 0.7672(2) 0.0309(11) Uani 1 d .
H12 H 0.7007(6) 0.9529(3) 0.7769(2) 0.037 Uiso 1 calc R
C13 C 0.7864(7) 1.0547(3) 0.8181(2) 0.0365(12) Uani 1 d .
H13 H 0.7619(7) 1.0270(3) 0.8627(2) 0.044 Uiso 1 calc R
C14 C 0.8577(8) 1.1363(4) 0.8054(3) 0.0423(14) Uani 1 d .
H14 H 0.8848(8) 1.1643(4) 0.8409(3) 0.051 Uiso 1 calc R
C15 C 0.8907(8) 1.1785(4) 0.7405(3) 0.0441(14) Uani 1 d .
H15 H 0.9390(8) 1.2362(4) 0.7317(3) 0.053 Uiso 1 calc R
C16 C 0.8544(7) 1.1379(3) 0.6891(2) 0.0329(12) Uani 1 d .
H16 H 0.8780(7) 1.1673(3) 0.6448(2) 0.040 Uiso 1 calc R
C17 C 0.4111(6) 0.5256(3) 0.8686(2) 0.0198(10) Uani 1 d .
C18 C 0.3686(6) 0.5927(3) 0.9134(2) 0.0221(10) Uani 1 d .
C19 C 0.2863(6) 0.5412(3) 0.9689(2) 0.0240(10) Uani 1 d .
C20 C 0.2094(8) 0.5723(4) 1.0301(2) 0.0436(14) Uani 1 d .
H20A H 0.1303(33) 0.6380(12) 1.0185(3) 0.065 Uiso 1 calc R
H20B H 0.3010(9) 0.5765(24) 1.0591(8) 0.065 Uiso 1 calc R
H20C H 0.1457(36) 0.5230(14) 1.0534(9) 0.065 Uiso 1 calc R
C21 C 0.4107(6) 0.6899(3) 0.9013(2) 0.0253(11) Uani 1 d .
C22 C 0.4099(8) 0.7433(3) 0.9585(2) 0.0406(14) Uani 1 d .
H22A H 0.5301(8) 0.7292(3) 0.9746(2) 0.049 Uiso 1 calc R
H22B H 0.3424(8) 0.7117(3) 0.9950(2) 0.049 Uiso 1 calc R
C23 C 0.3402(7) 0.8567(3) 0.9478(2) 0.0353(13) Uani 1 d .
C24 C 0.3220(10) 0.8866(4) 1.0150(3) 0.063(2) Uani 1 d .
H24A H 0.4340(14) 0.8660(29) 1.0376(9) 0.094 Uiso 1 calc R
H24B H 0.2385(41) 0.8535(26) 1.0419(8) 0.094 Uiso 1 calc R
H24C H 0.2816(57) 0.9594(6) 1.0090(3) 0.094 Uiso 1 calc R
C25 C 0.4720(10) 0.9094(4) 0.9078(3) 0.062(2) Uani 1 d .
H25A H 0.5861(14) 0.8824(20) 0.9284(11) 0.092 Uiso 1 calc R
H25B H 0.4382(29) 0.9815(5) 0.9071(17) 0.092 Uiso 1 calc R
H25C H 0.4763(37) 0.8980(25) 0.8622(6) 0.092 Uiso 1 calc R
C26 C 0.1691(10) 0.8859(6) 0.9136(4) 0.080(2) Uani 1 d .
H26A H 0.1825(15) 0.8689(33) 0.8694(10) 0.120 Uiso 1 calc R
H26B H 0.1240(29) 0.9582(8) 0.9091(21) 0.120 Uiso 1 calc R
H26C H 0.0885(20) 0.8497(26) 0.9398(12) 0.120 Uiso 1 calc R
C27 C 0.3421(6) 0.3540(3) 0.8756(2) 0.0221(10) Uani 1 d .
C28 C 0.4410(7) 0.3276(3) 0.8223(2) 0.0316(12) Uani 1 d .
H28 H 0.5232(7) 0.3649(3) 0.8029(2) 0.038 Uiso 1 calc R
C29 C 0.4185(8) 0.2455(3) 0.7974(2) 0.0387(13) Uani 1 d .
H29 H 0.4838(8) 0.2287(3) 0.7600(2) 0.046 Uiso 1 calc R
C30 C 0.3050(8) 0.1885(3) 0.8255(3) 0.0426(14) Uani 1 d .
H30 H 0.2905(8) 0.1334(3) 0.8075(3) 0.051 Uiso 1 calc R
C31 C 0.2123(8) 0.2125(4) 0.8801(3) 0.0470(14) Uani 1 d .
H31 H 0.1339(8) 0.1731(4) 0.9004(3) 0.056 Uiso 1 calc R
C32 C 0.2325(7) 0.2946(3) 0.9063(2) 0.0337(12) Uani 1 d .
H32 H 0.1709(7) 0.3092(3) 0.9450(2) 0.040 Uiso 1 calc R
C33 C 0.2921(8) 0.9515(4) 0.7111(3) 0.0488(15) Uani 1 d .
H33A H 0.3980(21) 0.9734(13) 0.6951(15) 0.073 Uiso 1 calc R
H33B H 0.2850(47) 0.9447(7) 0.7594(3) 0.073 Uiso 1 calc R
H33C H 0.1919(25) 1.0012(7) 0.6904(15) 0.073 Uiso 1 calc R
C34 C 0.1423(7) 0.8230(4) 0.7106(3) 0.053(2) Uani 1 d .
H34A H 0.0426(7) 0.8809(4) 0.7049(3) 0.064 Uiso 1 calc R
H34B H 0.1470(7) 0.7879(4) 0.7576(3) 0.064 Uiso 1 calc R
C35 C 0.1206(8) 0.7535(4) 0.6669(3) 0.0510(15) Uani 1 d .
H35A H 0.0100(8) 0.7323(4) 0.6768(3) 0.061 Uiso 1 calc R
H35B H 0.1195(8) 0.7876(4) 0.6197(3) 0.061 Uiso 1 calc R
C36 C 0.2603(8) 0.6005(4) 0.6355(2) 0.0409(13) Uani 1 d .
H36A H 0.2870(8) 0.6313(4) 0.5896(2) 0.049 Uiso 1 calc R
H36B H 0.1453(8) 0.5844(4) 0.6355(2) 0.049 Uiso 1 calc R
C37 C 0.3926(7) 0.5077(4) 0.6592(3) 0.0400(13) Uani 1 d .
H37A H 0.3666(7) 0.4775(4) 0.7054(3) 0.048 Uiso 1 calc R
H37B H 0.3917(7) 0.4585(4) 0.6309(3) 0.048 Uiso 1 calc R
C38 C 0.6944(8) 0.4448(3) 0.6707(3) 0.0413(14) Uani 1 d .
H38A H 0.6907(8) 0.4003(3) 0.6392(3) 0.050 Uiso 1 calc R
H38B H 0.6831(8) 0.4070(3) 0.7163(3) 0.050 Uiso 1 calc R
C39 C 0.8597(7) 0.4788(3) 0.6637(2) 0.0377(13) Uani 1 d .
H39A H 0.9568(7) 0.4195(3) 0.6688(2) 0.045 Uiso 1 calc R
H39B H 0.8662(7) 0.5191(3) 0.6184(2) 0.045 Uiso 1 calc R
C40 C 0.9372(7) 0.4815(3) 0.7761(2) 0.0331(13) Uani 1 d .
H40A H 1.0341(7) 0.4246(3) 0.7722(2) 0.040 Uiso 1 calc R
H40B H 0.8424(7) 0.4546(3) 0.8006(2) 0.040 Uiso 1 calc R
C41 C 0.9944(6) 0.5509(4) 0.8123(2) 0.0338(12) Uani 1 d .
H41A H 1.0359(6) 0.5147(4) 0.8573(2) 0.041 Uiso 1 calc R
H41B H 1.0903(6) 0.5770(4) 0.7881(2) 0.041 Uiso 1 calc R
C42 C 0.8852(8) 0.6917(4) 0.8620(2) 0.0420(13) Uani 1 d .
H42A H 0.7831(16) 0.7453(15) 0.8641(12) 0.063 Uiso 1 calc R
H42B H 0.9839(26) 0.7212(19) 0.8460(9) 0.063 Uiso 1 calc R
H42C H 0.9108(42) 0.6498(6) 0.9063(4) 0.063 Uiso 1 calc R

loop_
_atom_type_symbol
_atom_type_description
_atom_type_scat_dispersion_real
_atom_type_scat_dispersion_imag
_atom_type_scat_source
C C 0.0033 0.0016 'International Tables Vol C Tables 4.2.6.8 and 6.1.1.4'
H H 0.0000 0.0000 'International Tables Vol C Tables 4.2.6.8 and 6.1.1.4'
N N 0.0061 0.0033 'International Tables Vol C Tables 4.2.6.8 and 6.1.1.4'
O O 0.0106 0.0060 'International Tables Vol C Tables 4.2.6.8 and 6.1.1.4'
Ba Ba -0.3244 2.2819 'International Tables Vol C Tables 4.2.6.8 and 6.1.1.4'

loop_
_geom_angle_atom_site_label_1
_geom_angle_atom_site_label_2
_geom_angle_atom_site_label_3
_geom_angle
O1 Ba O4 91.28(9)
O1 Ba O3 152.54(9)
O4 Ba O3 65.60(8)
O1 Ba O2 64.42(9)
O4 Ba O2 152.75(9)
O3 Ba O2 141.00(9)
O1 Ba O9 79.65(9)
O4 Ba O9 72.29(10)
O3 Ba O9 79.25(10)
O2 Ba O9 112.35(11)
O1 Ba O6 126.11(9)
O4 Ba O6 96.96(10)
O3 Ba O6 73.83(9)
O2 Ba O6 88.69(10)
O9 Ba O6 153.06(9)
O1 Ba O5 72.61(10)
O4 Ba O5 75.79(10)
O3 Ba O5 112.79(10)
O2 Ba O5 84.78(10)
O9 Ba O5 136.74(9)
O6 Ba O5 58.46(9)
O1 Ba O8 100.81(9)
O4 Ba O8 124.74(9)
O3 Ba O8 82.40(9)
O2 Ba O8 74.64(9)
O9 Ba O8 57.74(9)
O6 Ba O8 116.56(9)
O5 Ba O8 159.13(8)
O1 Ba O7 134.88(8)
O4 Ba O7 133.79(9)
O3 Ba O7 70.09(8)
O2 Ba O7 71.10(9)
O9 Ba O7 111.86(9)
O6 Ba O7 57.71(9)
O5 Ba O7 111.26(10)
O8 Ba O7 58.96(10)
C1 O1 Ba 133.8(3)
C5 O2 Ba 138.5(3)
C17 O3 Ba 132.4(2)
C21 O4 Ba 142.4(2)
C34 O5 C33 113.4(4)
C34 O5 Ba 107.7(3)
C33 O5 Ba 122.1(3)
C35 O6 C36 113.2(4)
C35 O6 Ba 119.1(3)
C36 O6 Ba 120.1(3)
C37 O7 C38 112.6(4)
C37 O7 Ba 113.8(2)
C38 O7 Ba 115.0(3)
C39 O8 C40 115.8(3)
C39 O8 Ba 114.7(3)
C40 O8 Ba 107.8(2)
C41 O9 C42 112.7(4)
C41 O9 Ba 122.4(3)
C42 O9 Ba 123.5(3)
C1 N1 C11 130.5(3)
C1 N1 N2 112.3(3)
C11 N1 N2 116.8(3)
C3 N2 N1 105.2(3)
N4 N3 C17 112.1(3)
N4 N3 C27 117.8(3)
C17 N3 C27 129.2(3)
C19 N4 N3 105.9(3)
O1 C1 N1 123.4(4)
O1 C1 C2 131.2(4)
N1 C1 C2 105.4(3)
C5 C2 C1 123.4(4)
C5 C2 C3 131.9(4)
C1 C2 C3 104.6(4)
N2 C3 C2 112.5(4)
N2 C3 C4 116.0(4)
C2 C3 C4 131.4(4)
O2 C5 C2 122.5(4)
O2 C5 C6 120.0(4)
C2 C5 C6 117.5(4)
C5 C6 C7 120.6(4)
C9 C7 C6 111.5(6)
C9 C7 C8 110.3(5)
C6 C7 C8 107.2(4)
C9 C7 C10 110.9(7)
C6 C7 C10 109.4(5)
C8 C7 C10 107.4(5)
C12 C11 N1 120.8(4)
C12 C11 C16 119.0(4)
N1 C11 C16 120.1(4)
C13 C12 C11 118.9(4)
C14 C13 C12 121.4(4)
C13 C14 C15 119.9(5)
C16 C15 C14 120.5(5)
C15 C16 C11 120.2(4)
O3 C17 N3 123.3(3)
O3 C17 C18 132.4(4)
N3 C17 C18 104.4(3)
C17 C18 C19 105.8(3)
C17 C18 C21 123.1(4)
C19 C18 C21 131.0(4)
N4 C19 C18 111.8(3)
N4 C19 C20 116.5(4)
C18 C19 C20 131.6(4)
O4 C21 C18 121.8(4)
O4 C21 C22 118.6(4)
C18 C21 C22 119.5(3)
C21 C22 C23 119.8(4)
C26 C23 C24 109.8(5)
C26 C23 C22 110.7(5)
C24 C23 C22 108.4(4)
C26 C23 C25 111.4(5)
C24 C23 C25 107.7(5)
C22 C23 C25 108.8(4)
C32 C27 C28 119.6(4)
C32 C27 N3 119.0(4)
C28 C27 N3 121.4(4)
C27 C28 C29 119.2(5)
C30 C29 C28 121.8(5)
C29 C30 C31 118.8(5)
C30 C31 C32 120.6(5)
C27 C32 C31 119.8(4)
O5 C34 C35 109.7(5)
O6 C35 C34 108.3(5)
O6 C36 C37 108.7(4)
O7 C37 C36 109.2(4)
O7 C38 C39 107.7(4)
O8 C39 C38 113.0(4)
O8 C40 C41 108.0(4)
O9 C41 C40 108.7(4)

loop_
_geom_bond_atom_site_label_1
_geom_bond_atom_site_label_2
_geom_bond_distance
Ba O1 2.665(3)
Ba O4 2.682(3)
Ba O3 2.718(3)
Ba O2 2.751(3)
Ba O9 2.795(3)
Ba O6 2.841(3)
Ba O5 2.848(3)
Ba O8 2.892(3)
Ba O7 2.912(3)
O1 C1 1.255(4)
O2 C5 1.241(5)
O3 C17 1.262(5)
O4 C21 1.245(5)
O5 C34 1.398(7)
O5 C33 1.435(6)
O6 C35 1.416(6)
O6 C36 1.434(6)
O7 C37 1.420(6)
O7 C38 1.428(6)
O8 C39 1.425(6)
O8 C40 1.442(5)
O9 C41 1.419(5)
O9 C42 1.437(6)
N1 C1 1.384(5)
N1 C11 1.406(6)
N1 N2 1.406(5)
N2 C3 1.316(6)
N3 N4 1.390(5)
N3 C17 1.407(5)
N3 C27 1.417(6)
N4 C19 1.323(6)
C1 C2 1.430(6)
C2 C5 1.426(7)
C2 C3 1.446(6)
C3 C4 1.489(6)
C5 C6 1.515(6)
C6 C7 1.517(7)
C7 C9 1.479(10)
C7 C8 1.527(7)
C7 C10 1.549(10)
C11 C12 1.397(6)
C11 C16 1.406(7)
C12 C13 1.392(7)
C13 C14 1.358(7)
C14 C15 1.383(7)
C15 C16 1.367(7)
C17 C18 1.425(6)
C18 C19 1.435(6)
C18 C21 1.441(6)
C19 C20 1.478(6)
C21 C22 1.516(6)
C22 C23 1.530(6)
C23 C26 1.494(9)
C23 C24 1.516(7)
C23 C25 1.530(9)
C27 C32 1.382(7)
C27 C28 1.385(6)
C28 C29 1.397(7)
C29 C30 1.367(8)
C30 C31 1.376(8)
C31 C32 1.405(7)
C34 C35 1.491(9)
C36 C37 1.484(8)
C38 C39 1.488(8)
C40 C41 1.491(8)
